data_1544062
loop_
_publ_author_name
'Sivakumar, P.'
'Anzline, C.'
'Israel, S.'
'Chakkaravarthi, G.'

_publ_section_title
;
 2-Amino-4-methylpyridinium 4-methylbenzoate
;
_journal_coeditor_code HB4078
_journal_issue 9
_journal_name_full IUCrData
_journal_page_first x161411
_journal_paper_doi 10.1107/S2414314616014115
_journal_volume 1
_journal_year 2016
_chemical_formula_iupac 'C6 H9 N2 + , C8 H7 O2 -'
_chemical_formula_moiety 'C8 H7 O2, C6 H9 N2'
_chemical_formula_sum 'C14 H16 N2 O2'
_chemical_formula_weight 244.29
_chemical_name_systematic '2-Amino-4-methylpyridinium 4-methylbenzoate'
_space_group_crystal_system orthorhombic
_space_group_IT_number 33
_space_group_name_Hall 'P 2c -2n'
_space_group_name_H-M_alt 'P n a 21'
_symmetry_space_group_name_Hall 'P 2c -2n'
_symmetry_space_group_name_H-M 'P n a 21'
_atom_sites_solution_hydrogens mixed
_audit_creation_method SHELXL-2016/4
_cell_angle_alpha 90
_cell_angle_beta 90
_cell_angle_gamma 90
_cell_formula_units_Z 4
_cell_length_a 16.7541(18)
_cell_length_b 11.0261(11)
_cell_length_c 7.2064(7)
_cell_measurement_reflns_used 6146
_cell_measurement_temperature 295(2)
_cell_measurement_theta_max 23.5
_cell_measurement_theta_min 2.4
_cell_volume 1331.3(2)
_computing_cell_refinement
;
SAINT (Bruker, 2004)
;
_computing_data_collection
;
APEX2 (Bruker, 2004)
;
_computing_data_reduction
;
SAINT (Bruker, 2004)
;
_computing_molecular_graphics
;
PLATON (Spek, 2009)
;
_computing_publication_material
;
SHELXL-2016 (Sheldrick, 2015)
;
_computing_structure_refinement
;
SHELXL-2016 (Sheldrick, 2015)
;
_computing_structure_solution
;
SHELXS97 (Sheldrick, 2008)
;
_diffrn_ambient_temperature 295(2)
_diffrn_measured_fraction_theta_full 1.000
_diffrn_measured_fraction_theta_max 0.999
_diffrn_measurement_device_type 'Bruker Kappa APEXII CCD'
_diffrn_measurement_method '\w and \f scan'
_diffrn_radiation_type MoK\a
_diffrn_radiation_wavelength 0.71073
_diffrn_reflns_av_R_equivalents 0.0366
_diffrn_reflns_limit_h_max 20
_diffrn_reflns_limit_h_min -20
_diffrn_reflns_limit_k_max 13
_diffrn_reflns_limit_k_min -13
_diffrn_reflns_limit_l_max 6
_diffrn_reflns_limit_l_min -9
_diffrn_reflns_number 17657
_diffrn_reflns_theta_full 25.242
_diffrn_reflns_theta_max 26.402
_diffrn_reflns_theta_min 2.211
_exptl_absorpt_coefficient_mu 0.083
_exptl_absorpt_correction_T_max 0.7453
_exptl_absorpt_correction_T_min 0.6607
_exptl_absorpt_correction_type multi-scan
_exptl_absorpt_process_details
;
(SADABS; Bruker, 2004)
;
_exptl_crystal_colour colourless
_exptl_crystal_density_diffrn 1.219
_exptl_crystal_description block
_exptl_crystal_F_000 520
_exptl_crystal_size_max 0.28
_exptl_crystal_size_mid 0.26
_exptl_crystal_size_min 0.22
_refine_diff_density_max 0.122
_refine_diff_density_min -0.188
_refine_ls_extinction_method none
_refine_ls_goodness_of_fit_ref 1.108
_refine_ls_hydrogen_treatment mixed
_refine_ls_matrix_type full
_refine_ls_number_parameters 177
_refine_ls_number_reflns 2372
_refine_ls_number_restraints 4
_refine_ls_restrained_S_all 1.108
_refine_ls_R_factor_all 0.0584
_refine_ls_R_factor_gt 0.0386
_refine_ls_shift/su_max 0.000
_refine_ls_shift/su_mean 0.000
_refine_ls_structure_factor_coef Fsqd
_refine_ls_weighting_details 'w=1/[\s^2^(Fo^2^)+(0.0394P)^2^+0.3164P] where P=(Fo^2^+2Fc^2^)/3'
_refine_ls_weighting_scheme calc
_refine_ls_wR_factor_gt 0.0867
_refine_ls_wR_factor_ref 0.1018
_reflns_number_gt 1903
_reflns_number_total 2372
_reflns_threshold_expression 'I > 2\s(I)'
_cod_data_source_file hb4078sup1.cif
_cod_data_source_block I
_cod_database_code 1544062
_shelx_space_group_comment
;
The symmetry employed for this shelxl refinement is uniquely defined
by the following loop, which should always be used as a source of
symmetry information in preference to the above space-group names.
They are only intended as comments.
;
_shelx_estimated_absorpt_t_min 0.977
_shelx_estimated_absorpt_t_max 0.982

loop_
_space_group_symop_operation_xyz
'x, y, z'
'-x, -y, z+1/2'
'-x+1/2, y+1/2, z+1/2'
'x+1/2, -y+1/2, z'

loop_
_atom_site_type_symbol
_atom_site_label
_atom_site_fract_x
_atom_site_fract_y
_atom_site_fract_z
_atom_site_U_iso_or_equiv
_atom_site_adp_type
_atom_site_calc_flag
_atom_site_occupancy
C C1 -0.03357(17) 0.1098(2) 0.5620(5) 0.0458(7) Uani d 1
H H1 -0.018668 0.033638 0.605372 0.055 Uiso calc 1
C C2 -0.07416(19) 0.1189(3) 0.4012(5) 0.0481(8) Uani d 1
H H2 -0.087627 0.049539 0.334745 0.058 Uiso calc 1
C C3 -0.09593(17) 0.2338(3) 0.3350(4) 0.0442(7) Uani d 1
C C4 -0.07669(17) 0.3322(2) 0.4382(4) 0.0414(7) Uani d 1
H H4 -0.091582 0.408950 0.397487 0.050 Uiso calc 1
C C5 -0.03497(16) 0.3202(2) 0.6043(4) 0.0376(6) Uani d 1
C C6 -0.1390(2) 0.2460(3) 0.1553(5) 0.0639(9) Uani d 1
H H6A -0.146260 0.330402 0.127061 0.096 Uiso calc 1
H H6B -0.190096 0.207161 0.164216 0.096 Uiso calc 1
H H6C -0.108306 0.208399 0.058567 0.096 Uiso calc 1
C C7 0.2124(2) 0.1820(5) 0.5775(5) 0.0713(11) Uani d 1
C C8 0.2006(2) 0.0940(4) 0.4461(6) 0.0705(11) Uani d 1
H H8 0.220675 0.016444 0.465941 0.085 Uiso calc 1
C C9 0.1591(2) 0.1190(3) 0.2836(5) 0.0574(9) Uani d 1
H H9 0.151011 0.057853 0.196778 0.069 Uiso calc 1
C C10 0.12997(17) 0.2337(3) 0.2502(4) 0.0413(7) Uani d 1
C C11 0.1437(2) 0.3221(3) 0.3798(5) 0.0595(9) Uani d 1
H H11 0.125739 0.400643 0.358355 0.071 Uiso calc 1
C C12 0.1841(2) 0.2957(4) 0.5422(6) 0.0786(12) Uani d 1
H H12 0.192168 0.356814 0.629174 0.094 Uiso calc 1
C C13 0.2554(3) 0.1533(5) 0.7564(6) 0.1122(19) Uani d 1
H H13A 0.217202 0.144162 0.854656 0.168 Uiso calc 1
H H13B 0.291374 0.218301 0.785960 0.168 Uiso calc 1
H H13C 0.285005 0.079365 0.742203 0.168 Uiso calc 1
C C14 0.08400(17) 0.2600(2) 0.0769(4) 0.0403(7) Uani d 1
N N1 -0.01429(14) 0.2087(2) 0.6605(3) 0.0397(6) Uani d 1
N N2 -0.01482(18) 0.4132(2) 0.7108(4) 0.0547(7) Uani d 1
O O1 0.06504(14) 0.17304(17) -0.0243(3) 0.0545(6) Uani d 1
O O2 0.06616(14) 0.36798(18) 0.0423(3) 0.0597(7) Uani d 1
H H2B 0.0117(17) 0.402(3) 0.812(3) 0.056(10) Uiso d 1
H H2A -0.0303(17) 0.4832(16) 0.675(4) 0.054(10) Uiso d 1
H H1A 0.0133(15) 0.200(2) 0.760(3) 0.039(8) Uiso d 1

loop_
_atom_site_aniso_label
_atom_site_aniso_U_11
_atom_site_aniso_U_22
_atom_site_aniso_U_33
_atom_site_aniso_U_12
_atom_site_aniso_U_13
_atom_site_aniso_U_23
C1 0.0521(16) 0.0305(14) 0.0548(19) 0.0018(12) -0.0027(16) 0.0029(15)
C2 0.0507(17) 0.0412(16) 0.052(2) -0.0013(13) -0.0055(15) -0.0108(15)
C3 0.0377(15) 0.0546(18) 0.0403(17) 0.0010(13) -0.0007(13) 0.0005(15)
C4 0.0438(15) 0.0376(14) 0.0426(19) 0.0020(12) -0.0046(13) 0.0059(14)
C5 0.0422(14) 0.0312(13) 0.0394(17) 0.0007(11) -0.0005(13) 0.0029(13)
C6 0.059(2) 0.081(2) 0.052(2) 0.0050(19) -0.0138(17) -0.0044(19)
C7 0.0448(18) 0.125(3) 0.045(2) 0.004(2) -0.0062(17) 0.011(2)
C8 0.058(2) 0.083(3) 0.070(3) 0.0028(19) -0.0138(19) 0.029(2)
C9 0.061(2) 0.0524(19) 0.059(2) -0.0040(15) -0.0159(17) 0.0100(16)
C10 0.0395(15) 0.0471(16) 0.0373(15) -0.0038(12) -0.0023(13) 0.0028(14)
C11 0.058(2) 0.067(2) 0.053(2) 0.0074(17) -0.0110(16) -0.0150(18)
C12 0.063(2) 0.118(3) 0.055(3) 0.006(2) -0.0154(19) -0.029(2)
C13 0.068(3) 0.217(6) 0.052(3) 0.015(3) -0.019(2) 0.019(3)
C14 0.0480(16) 0.0367(14) 0.0362(16) 0.0021(12) 0.0008(14) 0.0005(14)
N1 0.0468(14) 0.0346(13) 0.0378(14) 0.0034(10) -0.0087(11) 0.0045(11)
N2 0.081(2) 0.0319(14) 0.0516(18) 0.0052(13) -0.0215(15) 0.0002(13)
O1 0.0787(15) 0.0360(10) 0.0489(14) 0.0060(11) -0.0226(11) 0.0005(11)
O2 0.0981(17) 0.0337(10) 0.0474(15) 0.0131(11) -0.0163(13) -0.0015(10)

loop_
_atom_type_symbol
_atom_type_description
_atom_type_scat_dispersion_real
_atom_type_scat_dispersion_imag
_atom_type_scat_source
C C 0.0033 0.0016 'International Tables Vol C Tables 4.2.6.8 and 6.1.1.4'
H H 0.0000 0.0000 'International Tables Vol C Tables 4.2.6.8 and 6.1.1.4'
N N 0.0061 0.0033 'International Tables Vol C Tables 4.2.6.8 and 6.1.1.4'
O O 0.0106 0.0060 'International Tables Vol C Tables 4.2.6.8 and 6.1.1.4'

loop_
_geom_angle_atom_site_label_1
_geom_angle_atom_site_label_2
_geom_angle_atom_site_label_3
_geom_angle
N1 C1 C2 121.1(3)
N1 C1 H1 119.5
C2 C1 H1 119.5
C1 C2 C3 119.4(3)
C1 C2 H2 120.3
C3 C2 H2 120.3
C4 C3 C2 118.4(3)
C4 C3 C6 121.4(3)
C2 C3 C6 120.2(3)
C3 C4 C5 121.0(3)
C3 C4 H4 119.5
C5 C4 H4 119.5
N2 C5 N1 118.0(3)
N2 C5 C4 123.5(2)
N1 C5 C4 118.5(2)
C3 C6 H6A 109.5
C3 C6 H6B 109.5
H6A C6 H6B 109.5
C3 C6 H6C 109.5
H6A C6 H6C 109.5
H6B C6 H6C 109.5
C12 C7 C8 118.2(3)
C12 C7 C13 121.1(4)
C8 C7 C13 120.7(4)
C7 C8 C9 120.9(4)
C7 C8 H8 119.5
C9 C8 H8 119.5
C10 C9 C8 120.5(3)
C10 C9 H9 119.8
C8 C9 H9 119.8
C11 C10 C9 118.3(3)
C11 C10 C14 121.2(3)
C9 C10 C14 120.4(3)
C10 C11 C12 120.7(3)
C10 C11 H11 119.7
C12 C11 H11 119.7
C7 C12 C11 121.4(4)
C7 C12 H12 119.3
C11 C12 H12 119.3
C7 C13 H13A 109.5
C7 C13 H13B 109.5
H13A C13 H13B 109.5
C7 C13 H13C 109.5
H13A C13 H13C 109.5
H13B C13 H13C 109.5
O1 C14 O2 123.6(3)
O1 C14 C10 118.1(2)
O2 C14 C10 118.3(2)
C5 N1 C1 121.6(2)
C5 N1 H1A 119.7(19)
C1 N1 H1A 118.7(19)
C5 N2 H2B 120(2)
C5 N2 H2A 116(2)
H2B N2 H2A 123(3)

loop_
_geom_bond_atom_site_label_1
_geom_bond_atom_site_label_2
_geom_bond_distance
C1 N1 1.340(4)
C1 C2 1.347(4)
C1 H1 0.9300
C2 C3 1.403(4)
C2 H2 0.9300
C3 C4 1.354(4)
C3 C6 1.489(5)
C4 C5 1.392(4)
C4 H4 0.9300
C5 N2 1.325(4)
C5 N1 1.340(3)
C6 H6A 0.9600
C6 H6B 0.9600
C6 H6C 0.9600
C7 C12 1.365(6)
C7 C8 1.370(6)
C7 C13 1.510(5)
C8 C9 1.389(5)
C8 H8 0.9300
C9 C10 1.377(4)
C9 H9 0.9300
C10 C11 1.369(4)
C10 C14 1.495(4)
C11 C12 1.383(5)
C11 H11 0.9300
C12 H12 0.9300
C13 H13A 0.9600
C13 H13B 0.9600
C13 H13C 0.9600
C14 O1 1.246(3)
C14 O2 1.253(3)
N1 H1A 0.858(13)
N2 H2B 0.860(13)
N2 H2A 0.855(13)

loop_
_geom_hbond_atom_site_label_D
_geom_hbond_atom_site_label_H
_geom_hbond_atom_site_label_A
_geom_hbond_site_symmetry_A
_geom_hbond_distance_DH
_geom_hbond_distance_HA
_geom_hbond_distance_DA
_geom_hbond_angle_DHA
_geom_hbond_publ_flag
N1 H1A O1 1_556 0.86(2) 1.80(2) 2.661(3) 175(3) y
N2 H2B O2 1_556 0.860(13) 1.933(14) 2.792(4) 176(3) y
N2 H2A O2 2_565 0.85(2) 1.99(2) 2.835(3) 169(3) y
C1 H1 O1 2_555 0.93 2.58 3.223(3) 126 y

loop_
_geom_torsion_atom_site_label_1
_geom_torsion_atom_site_label_2
_geom_torsion_atom_site_label_3
_geom_torsion_atom_site_label_4
_geom_torsion
N1 C1 C2 C3 0.6(5)
C1 C2 C3 C4 -1.4(4)
C1 C2 C3 C6 178.4(3)
C2 C3 C4 C5 1.2(4)
C6 C3 C4 C5 -178.6(3)
C3 C4 C5 N2 -179.8(3)
C3 C4 C5 N1 -0.2(4)
C12 C7 C8 C9 -1.7(6)
C13 C7 C8 C9 178.2(4)
C7 C8 C9 C10 1.0(5)
C8 C9 C10 C11 0.7(5)
C8 C9 C10 C14 -178.8(3)
C9 C10 C11 C12 -1.7(5)
C14 C10 C11 C12 177.9(3)
C8 C7 C12 C11 0.8(6)
C13 C7 C12 C11 -179.1(4)
C10 C11 C12 C7 0.9(6)
C11 C10 C14 O1 -171.3(3)
C9 C10 C14 O1 8.2(4)
C11 C10 C14 O2 8.1(4)
C9 C10 C14 O2 -172.3(3)
N2 C5 N1 C1 178.9(3)
C4 C5 N1 C1 -0.7(4)
C2 C1 N1 C5 0.5(4)

_cod_database_fobs_code 1544062
